data_7202151
loop_
_publ_author_name
'Zheng, Guoli'
'Zhang, Feng'
'Li, Yinyan'
'Zhang, Hongjie'

_publ_section_title
;
 Guest inducing p-sulfonatocalix[4]arene into three-dimensional capsule
 architecture and a mixed A--B double layer framework
;
_journal_issue 11
_journal_name_full CrystEngComm
_journal_page_first 1560
_journal_paper_doi 10.1039/b805628e
_journal_volume 10
_journal_year 2008
_chemical_formula_sum 'C32 H70 La1.5 N2 Na0.5 O39.5 S4'
_chemical_formula_weight 1463.00
_chemical_name_systematic
;
?
;
_space_group_IT_number 12
_symmetry_cell_setting monoclinic
_symmetry_space_group_name_Hall '-C 2y'
_symmetry_space_group_name_H-M 'C 1 2/m 1'
_atom_sites_solution_hydrogens geom
_atom_sites_solution_primary direct
_atom_sites_solution_secondary difmap
_audit_creation_method SHELXL-97
_cell_angle_alpha 90.00
_cell_angle_beta 107.768(5)
_cell_angle_gamma 90.00
_cell_formula_units_Z 8
_cell_length_a 20.365(5)
_cell_length_b 19.046(5)
_cell_length_c 30.480(5)
_cell_measurement_temperature 293(2)
_cell_volume 11258(4)
_computing_cell_refinement 'Bruker SAINT'
_computing_data_collection 'Bruker SMART'
_computing_data_reduction 'Bruker SAINT'
_computing_molecular_graphics 'SHELXTL-PLUS (Sheldrick, 1990)'
_computing_publication_material SHELXL-97
_computing_structure_refinement 'SHELXL-97 (Sheldrick, 1997)'
_computing_structure_solution 'SHELXS-97(Sheldrick, 1997)'
_diffrn_ambient_temperature 293(2)
_diffrn_measured_fraction_theta_full 0.932
_diffrn_measured_fraction_theta_max 0.932
_diffrn_measurement_method '\w scans'
_diffrn_radiation_monochromator graphite
_diffrn_radiation_source 'fine-focus sealed tube'
_diffrn_radiation_type MoK\a
_diffrn_radiation_wavelength 0.71069
_diffrn_reflns_av_R_equivalents 0.0429
_diffrn_reflns_av_sigmaI/netI 0.0543
_diffrn_reflns_limit_h_max 12
_diffrn_reflns_limit_h_min -25
_diffrn_reflns_limit_k_max 23
_diffrn_reflns_limit_k_min -23
_diffrn_reflns_limit_l_max 37
_diffrn_reflns_limit_l_min -34
_diffrn_reflns_number 29596
_diffrn_reflns_theta_full 26.04
_diffrn_reflns_theta_max 26.04
_diffrn_reflns_theta_min 2.14
_diffrn_standards_decay_% 0
_diffrn_standards_interval_count 0
_diffrn_standards_interval_time .
_diffrn_standards_number 0
_exptl_absorpt_coefficient_mu 1.387
_exptl_absorpt_correction_type multi-scan
_exptl_crystal_colour yellow
_exptl_crystal_density_diffrn 1.726
_exptl_crystal_density_method 'not measured'
_exptl_crystal_description block
_exptl_crystal_F_000 5976
_exptl_crystal_size_max 0.21
_exptl_crystal_size_mid 0.18
_exptl_crystal_size_min 0.17
_refine_diff_density_max 2.890
_refine_diff_density_min -2.462
_refine_diff_density_rms 0.156
_refine_ls_extinction_method none
_refine_ls_goodness_of_fit_ref 1.022
_refine_ls_hydrogen_treatment constr
_refine_ls_matrix_type full
_refine_ls_number_parameters 746
_refine_ls_number_reflns 10693
_refine_ls_number_restraints 4
_refine_ls_restrained_S_all 8.132
_refine_ls_R_factor_all 0.1124
_refine_ls_R_factor_gt 0.0786
_refine_ls_shift/su_max 0.000
_refine_ls_shift/su_mean 0.000
_refine_ls_structure_factor_coef Fsqd
_refine_ls_weighting_details 'calc w=1/[\s^2^(Fo^2^)+(0.1297P)^2^+72.2970P] where P=(Fo^2^+2Fc^2^)/3'
_refine_ls_weighting_scheme calc
_refine_ls_wR_factor_gt 0.1943
_refine_ls_wR_factor_ref 0.2224
_reflns_number_gt 7339
_reflns_number_total 10693
_reflns_threshold_expression >2sigma(I)
_cod_data_source_file b805628e.txt
_cod_data_source_block 3
_cod_depositor_comments
;
The following automatic conversions were performed:
'_symmetry_cell_setting' value 'Monoclinic' changed to 'monoclinic'
according to '/home/saulius/struct/CIF-dictionaries/cif_core.dic'
dictionary named 'cif_core.dic' version 2.4.1 from 2010-06-29.

Automatic conversion script
Id: cif_fix_enum 1527 2010-12-29 10:47:43Z saulius 
;
_cod_original_sg_symbol_H-M c2/m
_cod_original_formula_sum 'C32 H70 La1.50 N2 Na0.50 O39.50 S4'
_cod_database_code 7202151

loop_
_symmetry_equiv_pos_as_xyz
'x, y, z'
'-x, y, -z'
'x+1/2, y+1/2, z'
'-x+1/2, y+1/2, -z'
'-x, -y, -z'
'x, -y, z'
'-x+1/2, -y+1/2, -z'
'x+1/2, -y+1/2, z'

loop_
_atom_site_label
_atom_site_type_symbol
_atom_site_fract_x
_atom_site_fract_y
_atom_site_fract_z
_atom_site_U_iso_or_equiv
_atom_site_adp_type
_atom_site_occupancy
_atom_site_symmetry_multiplicity
_atom_site_calc_flag
_atom_site_refinement_flags
_atom_site_disorder_assembly
_atom_site_disorder_group
La1 La 0.7977(3) 0.0000 0.39413(15) 0.0417(17) Uani 1 2 d S . .
La2 La -0.0108(2) 0.2254(2) 0.77079(13) 0.0521(16) Uani 1 1 d . . .
Na Na 0.586(2) 0.5000 0.9061(14) 0.065(12) Uani 1 2 d S . .
S1 S 0.9932(11) 0.0000 0.6616(7) 0.038(5) Uani 1 2 d S . .
S2 S 0.7667(8) 0.3124(7) 0.6228(4) 0.034(3) Uani 1 1 d . . .
S3 S 0.6046(15) 0.0000 0.6654(8) 0.053(6) Uani 1 2 d S . .
S4 S 0.377(2) 0.5000 0.8434(10) 0.076(10) Uani 1 2 d S . .
S5 S 0.1459(10) 0.1833(8) 0.8780(5) 0.047(4) Uani 1 1 d . . .
S6 S -0.0514(15) 0.5000 0.8350(8) 0.057(7) Uani 1 2 d S . .
C1 C 0.602(4) 0.0000 0.608(3) 0.04(2) Uani 1 2 d S . .
C2 C 0.600(3) 0.064(3) 0.585(2) 0.032(12) Uani 1 1 d . . .
H2 H 0.6039 0.1056 0.6008 0.039 Uiso 1 1 calc R . .
C3 C 0.593(3) 0.065(3) 0.5376(19) 0.030(12) Uani 1 1 d . . .
C4 C 0.586(4) 0.0000 0.514(3) 0.029(16) Uani 1 2 d S . .
C5 C 0.593(3) 0.135(3) 0.5148(19) 0.031(12) Uani 1 1 d . . .
H5A H 0.5797 0.1293 0.4817 0.037 Uiso 1 1 calc R . .
H5B H 0.5607 0.1665 0.5221 0.037 Uiso 1 1 calc R . .
C6 C 0.665(3) 0.167(3) 0.5311(17) 0.026(11) Uani 1 1 d . . .
C7 C 0.681(3) 0.221(3) 0.5636(18) 0.027(11) Uani 1 1 d . . .
H7 H 0.6469 0.2405 0.5742 0.032 Uiso 1 1 calc R . .
C8 C 0.748(3) 0.247(3) 0.5803(17) 0.029(12) Uani 1 1 d . . .
C9 C 0.800(3) 0.219(2) 0.5651(16) 0.022(10) Uani 1 1 d . . .
H9 H 0.8448 0.2367 0.5767 0.027 Uiso 1 1 calc R . .
C10 C 0.785(3) 0.165(2) 0.5319(16) 0.022(10) Uani 1 1 d . . .
C11 C 0.718(3) 0.140(2) 0.5161(16) 0.021(10) Uani 1 1 d . . .
C12 C 0.843(3) 0.135(2) 0.5159(16) 0.023(10) Uani 1 1 d . . .
H12A H 0.8812 0.1675 0.5232 0.027 Uiso 1 1 calc R . .
H12B H 0.8268 0.1287 0.4827 0.027 Uiso 1 1 calc R . .
C13 C 0.845(4) 0.0000 0.517(2) 0.021(14) Uani 1 2 d S . .
C14 C 0.868(2) 0.064(2) 0.5385(15) 0.017(9) Uani 1 1 d . . .
C15 C 0.916(3) 0.064(3) 0.5828(16) 0.025(10) Uani 1 1 d . . .
H15 H 0.9323 0.1055 0.5980 0.030 Uiso 1 1 calc R . .
C16 C 0.939(4) 0.0000 0.603(2) 0.027(16) Uani 1 2 d S . .
C17 C -0.002(5) 0.5000 0.892(3) 0.05(2) Uani 1 2 d S . .
C18 C 0.018(3) 0.437(3) 0.916(2) 0.034(13) Uani 1 1 d . . .
H18 H 0.0050 0.3951 0.9005 0.041 Uiso 1 1 calc R . .
C19 C 0.056(3) 0.436(3) 0.963(2) 0.034(13) Uani 1 1 d . . .
C20 C 0.073(4) 0.5000 0.986(3) 0.031(17) Uani 1 2 d S . .
C21 C 0.078(3) 0.364(3) 0.9850(19) 0.033(12) Uani 1 1 d . . .
H21A H 0.0953 0.3700 1.0182 0.039 Uiso 1 1 calc R . .
H21B H 0.0387 0.3333 0.9778 0.039 Uiso 1 1 calc R . .
C22 C 0.134(3) 0.333(3) 0.9678(19) 0.032(12) Uani 1 1 d . A .
C23 C 0.119(3) 0.279(3) 0.9356(19) 0.034(13) Uani 1 1 d . . .
H23 H 0.0747 0.2613 0.9251 0.041 Uiso 1 1 calc R A .
C24 C 0.169(3) 0.252(3) 0.919(2) 0.037(13) Uani 1 1 d . A .
C25 C 0.235(3) 0.279(3) 0.9324(18) 0.032(12) Uani 1 1 d . . .
H25 H 0.2682 0.2605 0.9203 0.038 Uiso 1 1 calc R A .
C26 C 0.253(3) 0.335(3) 0.9647(18) 0.031(12) Uani 1 1 d . A .
C27 C 0.200(3) 0.360(3) 0.9822(17) 0.028(11) Uani 1 1 d . . .
C28 C 0.323(3) 0.365(3) 0.9792(19) 0.031(12) Uani 1 1 d . . .
H28A H 0.3544 0.3316 0.9721 0.038 Uiso 1 1 calc R A .
H28B H 0.3377 0.3713 1.0123 0.038 Uiso 1 1 calc R . .
C29 C 0.323(4) 0.5000 0.977(3) 0.034(18) Uani 1 2 d S . .
C30 C 0.330(3) 0.436(3) 0.9567(18) 0.031(12) Uani 1 1 d . A .
C31 C 0.342(3) 0.436(3) 0.9139(18) 0.030(12) Uani 1 1 d . . .
H31 H 0.3456 0.3939 0.8993 0.036 Uiso 1 1 calc R A .
C32 C 0.349(5) 0.5000 0.893(3) 0.04(2) Uani 1 2 d S . .
C33 C 0.171(5) 0.465(5) 0.870(3) 0.08(3) Uani 1 1 d . . .
H33 H 0.1629 0.4412 0.8940 0.092 Uiso 1 1 calc R . .
C34 C 0.186(7) 0.465(5) 0.798(3) 0.09(4) Uani 1 1 d . . .
H34 H 0.1888 0.4417 0.7716 0.110 Uiso 1 1 calc R . .
C35 C 0.806(5) 0.034(4) 0.708(2) 0.057(19) Uani 1 1 d . . .
H35 H 0.8150 0.0582 0.7358 0.068 Uiso 1 1 calc R . .
C36 C 0.779(3) 0.036(4) 0.629(2) 0.049(16) Uani 1 1 d . . .
H36 H 0.7697 0.0607 0.6016 0.059 Uiso 1 1 calc R . .
N1 N 0.793(3) 0.071(3) 0.6691(19) 0.052(15) Uani 1 1 d . . .
N2 N 0.182(5) 0.429(3) 0.834(2) 0.08(2) Uani 1 1 d . . .
O1 O 1.034(2) 0.063(2) 0.6684(14) 0.042(10) Uani 1 1 d . . .
O2 O 0.949(3) 0.0000 0.691(2) 0.049(16) Uani 1 2 d S . .
O3 O 0.841(3) 0.317(4) 0.641(2) 0.08(2) Uani 1 1 d . . .
O4 O 0.732(3) 0.296(2) 0.6565(16) 0.056(13) Uani 1 1 d . . .
O5 O 0.741(2) 0.3775(19) 0.5996(14) 0.038(10) Uani 1 1 d . . .
O6 O 0.643(4) 0.062(3) 0.6863(18) 0.081(19) Uani 1 1 d . . .
O7 O 0.533(5) 0.0000 0.664(3) 0.08(3) Uani 1 2 d S . .
O8 O 0.798(3) 0.0000 0.4742(14) 0.021(10) Uani 1 2 d S . .
O9 O 0.700(2) 0.0871(19) 0.4847(12) 0.031(8) Uani 1 1 d . . .
O10 O 0.576(3) 0.0000 0.4676(17) 0.031(12) Uani 1 2 d S . .
O11 O 0.455(5) 0.5000 0.861(4) 0.11(4) Uani 1 2 d S . .
O12 O 0.352(5) 0.436(3) 0.818(2) 0.09(2) Uani 1 1 d . . .
O13 O 0.206(3) 0.156(4) 0.871(3) 0.11(3) Uani 1 1 d . A .
O14 O 0.098(3) 0.212(3) 0.8363(16) 0.053(12) Uani 1 1 d . A .
O15 O 0.110(5) 0.131(3) 0.897(2) 0.11(3) Uani 1 1 d . . .
O16 O -0.087(5) 0.562(3) 0.824(3) 0.12(4) Uani 1 1 d . . .
O17 O 0.000(7) 0.5000 0.811(4) 0.25(14) Uani 1 2 d S . .
O18 O 0.106(3) 0.5000 1.0315(19) 0.041(14) Uani 1 2 d S . .
O19 O 0.214(2) 0.411(2) 1.0147(14) 0.038(9) Uani 1 1 d . A .
O20 O 0.311(3) 0.5000 1.018(2) 0.037(13) Uiso 1 2 d S . .
O21 O 0.184(5) 0.361(4) 0.835(3) 0.10(2) Uani 1 1 d . . .
O22 O 0.794(4) 0.140(3) 0.669(2) 0.09(2) Uani 1 1 d . . .
O23 O -0.065(3) 0.191(3) 0.6851(17) 0.068(16) Uani 1 1 d . A .
O24 O -0.141(3) 0.207(4) 0.751(2) 0.09(2) Uani 1 1 d . A .
O25 O -0.040(5) 0.163(5) 0.836(2) 0.11(3) Uani 1 1 d . A .
O26 O -0.073(4) 0.333(4) 0.726(2) 0.10(2) Uani 1 1 d . A .
O27 O 0.070(10) 0.147(11) 0.744(7) 0.05(8) Uiso 0.2(2) 1 d PD A 1
O27' O 0.080(11) 0.207(12) 0.729(8) 0.20(9) Uiso 0.8(2) 1 d P A 2
O28 O -0.046(5) 0.303(4) 0.828(3) 0.07(3) Uiso 0.77(17) 1 d P A 1
O28' O 0.003(11) 0.322(11) 0.825(7) 0.05(8) Uiso 0.23(17) 1 d PD A 2
O29 O -0.033(8) 0.089(7) 0.767(4) 0.08(5) Uiso 0.5(2) 1 d P B 1
O29' O 0.011(9) 0.104(8) 0.761(6) 0.10(7) Uiso 0.5(2) 1 d PD A 2
O30 O 0.072(9) 0.311(9) 0.760(6) 0.13(7) Uiso 0.6(3) 1 d P A 1
O30' O 0.057(9) 0.340(11) 0.786(7) 0.08(9) Uiso 0.4(3) 1 d PD A 2
O31 O 0.834(3) -0.077(2) 0.3367(16) 0.048(11) Uani 1 1 d . . .
O32 O 0.671(4) 0.0000 0.396(3) 0.07(2) Uani 1 2 d S . .
O33 O 0.699(4) 0.0000 0.316(3) 0.07(2) Uani 1 2 d S . .
O34 O 0.909(3) -0.065(3) 0.4375(18) 0.059(13) Uani 1 1 d D . .
O35 O 0.675(6) 0.5000 0.891(2) 0.09(3) Uani 1 2 d S . .
O36 O 0.563(8) 0.5000 0.819(4) 0.14(6) Uani 1 2 d S . .
O37 O 0.305(5) 0.116(6) 0.749(3) 0.09(4) Uiso 0.8(2) 1 d P C 1
O37' O 0.281(15) 0.064(15) 0.760(10) 0.07(11) Uiso 0.2(2) 1 d P C 2
O38 O 0.0000 0.0000 0.5000 0.12(6) Uiso 1 4 d SD . .
O39' O 0.203(13) 0.19(2) 0.769(11) 0.14(10) Uiso 0.5(4) 1 d P D 1
O39 O 0.201(6) 0.155(8) 0.784(4) 0.06(5) Uiso 0.5(4) 1 d P D 2
O40 O 0.791(5) 0.220(6) 0.817(3) 0.13(3) Uani 1 1 d . . .
O41 O 0.566(3) 0.905(3) 0.3951(17) 0.065(15) Uani 1 1 d . . .
O42 O 0.633(4) 0.204(4) 0.675(3) 0.10(2) Uani 1 1 d . . .
O44 O 0.993(5) 0.262(5) 0.621(3) 0.11(2) Uani 1 1 d . . .
O45 O 0.974(3) 0.804(3) 0.453(3) 0.09(2) Uani 1 1 d . . .
O46 O 0.947(8) 0.523(7) 0.720(5) 0.03(4) Uiso 0.25 1 d P . .
O47 O 0.167(4) 0.403(5) 0.101(3) 0.11(2) Uiso 1 1 d . . .
O48 O 0.907(8) 0.262(8) 0.900(5) 0.10(4) Uiso 0.50 1 d P . .
O49 O 0.0000 0.0000 0.0000 0.12(6) Uiso 1 4 d SD . .
O50 O 0.0000 0.149(8) 0.0000 0.16(11) Uiso 0.50 2 d SPD . .

loop_
_atom_site_aniso_label
_atom_site_aniso_U_11
_atom_site_aniso_U_22
_atom_site_aniso_U_33
_atom_site_aniso_U_23
_atom_site_aniso_U_13
_atom_site_aniso_U_12
La1 0.092(5) 0.016(2) 0.025(2) 0.000 0.029(3) 0.000
La2 0.061(3) 0.051(3) 0.034(2) -0.0088(16) -0.0001(18) 0.0088(19)
Na 0.06(3) 0.07(3) 0.04(2) 0.000 -0.017(19) 0.000
S1 0.037(12) 0.043(11) 0.025(9) 0.000 -0.002(8) 0.000
S2 0.045(8) 0.026(7) 0.021(6) -0.005(5) -0.002(6) 0.012(6)
S3 0.062(17) 0.068(16) 0.028(11) 0.000 0.014(11) 0.000
S4 0.14(3) 0.065(18) 0.040(14) 0.000 0.052(18) 0.000
S5 0.060(11) 0.037(8) 0.033(8) -0.003(6) -0.001(7) 0.009(7)
S6 0.058(16) 0.072(18) 0.034(12) 0.000 0.002(11) 0.000
C1 0.02(4) 0.07(6) 0.02(4) 0.000 0.01(3) 0.000
C2 0.02(3) 0.04(3) 0.04(3) -0.01(2) 0.01(2) 0.01(2)
C3 0.02(2) 0.04(3) 0.03(3) 0.00(2) 0.01(2) 0.00(2)
C4 0.02(4) 0.04(4) 0.03(4) 0.000 0.01(3) 0.000
C5 0.03(3) 0.03(3) 0.03(3) 0.00(2) 0.01(2) 0.00(2)
C6 0.03(3) 0.02(2) 0.02(2) 0.008(19) 0.00(2) 0.01(2)
C7 0.03(3) 0.03(3) 0.03(3) 0.00(2) 0.01(2) 0.01(2)
C8 0.05(3) 0.02(2) 0.02(2) 0.001(19) 0.01(2) 0.01(2)
C9 0.03(3) 0.02(2) 0.02(2) 0.003(17) 0.00(2) 0.007(19)
C10 0.03(3) 0.01(2) 0.03(2) 0.008(17) 0.01(2) 0.001(19)
C11 0.03(3) 0.02(2) 0.02(2) 0.000(17) 0.01(2) 0.004(19)
C12 0.03(3) 0.02(2) 0.02(2) -0.002(18) 0.01(2) -0.01(2)
C13 0.03(4) 0.02(3) 0.02(3) 0.000 0.01(3) 0.000
C14 0.01(2) 0.02(2) 0.02(2) 0.000(17) 0.003(18) 0.000(17)
C15 0.03(3) 0.03(3) 0.02(2) -0.004(19) 0.01(2) 0.00(2)
C16 0.03(4) 0.04(4) 0.01(3) 0.000 0.00(3) 0.000
C17 0.05(5) 0.05(5) 0.04(5) 0.000 0.01(4) 0.000
C18 0.03(3) 0.04(3) 0.04(3) 0.00(2) 0.01(2) 0.00(2)
C19 0.03(3) 0.04(3) 0.03(3) 0.00(2) 0.02(3) 0.00(2)
C20 0.02(4) 0.05(5) 0.03(4) 0.000 0.01(3) 0.000
C21 0.03(3) 0.04(3) 0.03(3) 0.00(2) 0.02(2) -0.01(2)
C22 0.03(3) 0.03(3) 0.04(3) 0.01(2) 0.01(2) 0.00(2)
C23 0.04(3) 0.03(3) 0.03(3) 0.00(2) 0.01(3) 0.00(2)
C24 0.04(4) 0.03(3) 0.03(3) 0.00(2) 0.01(3) 0.00(3)
C25 0.04(3) 0.03(3) 0.03(3) 0.01(2) 0.01(2) 0.01(2)
C26 0.03(3) 0.04(3) 0.03(3) 0.01(2) 0.01(2) 0.00(2)
C27 0.03(3) 0.03(3) 0.02(2) 0.00(2) 0.00(2) 0.00(2)
C28 0.03(3) 0.03(3) 0.03(3) 0.00(2) 0.01(2) 0.00(2)
C29 0.03(4) 0.05(5) 0.02(4) 0.000 0.00(3) 0.000
C30 0.03(3) 0.04(3) 0.02(2) 0.01(2) 0.00(2) 0.01(2)
C31 0.03(3) 0.04(3) 0.02(2) 0.00(2) 0.01(2) 0.00(2)
C32 0.04(5) 0.06(5) 0.02(4) 0.000 0.01(4) 0.000
C33 0.06(5) 0.11(7) 0.06(5) 0.03(4) 0.01(4) 0.00(5)
C34 0.18(12) 0.05(4) 0.04(4) -0.01(4) 0.03(6) 0.00(6)
C35 0.09(6) 0.05(4) 0.03(3) 0.00(3) 0.02(4) 0.01(4)
C36 0.04(4) 0.08(4) 0.03(3) 0.01(3) 0.01(3) 0.00(3)
N1 0.07(4) 0.04(3) 0.04(3) 0.00(2) 0.00(3) -0.01(3)
N2 0.13(7) 0.05(4) 0.04(4) 0.01(3) 0.01(4) 0.00(4)
O1 0.03(2) 0.05(3) 0.03(2) -0.012(18) -0.004(18) -0.010(19)
O2 0.04(4) 0.08(5) 0.03(3) 0.000 0.01(3) 0.000
O3 0.05(3) 0.10(5) 0.07(4) -0.06(4) -0.01(3) 0.01(3)
O4 0.10(4) 0.03(2) 0.04(2) -0.001(19) 0.03(3) 0.01(2)
O5 0.06(3) 0.019(18) 0.03(2) -0.003(15) 0.02(2) 0.005(18)
O6 0.13(6) 0.08(4) 0.04(3) -0.01(3) 0.03(3) -0.01(4)
O7 0.09(6) 0.11(7) 0.05(4) 0.000 0.04(4) 0.000
O8 0.03(3) 0.02(2) 0.01(2) 0.000 0.000(19) 0.000
O9 0.03(2) 0.027(19) 0.030(19) -0.011(15) 0.008(16) -0.002(16)
O10 0.02(3) 0.04(3) 0.03(3) 0.000 0.00(2) 0.000
O11 0.05(5) 0.18(11) 0.11(8) 0.000 0.05(6) 0.000
O12 0.17(8) 0.07(4) 0.05(3) -0.01(3) 0.05(4) 0.01(4)
O13 0.06(4) 0.11(5) 0.12(6) -0.07(5) -0.03(4) 0.04(4)
O14 0.05(3) 0.06(3) 0.04(3) -0.01(2) 0.00(2) 0.01(2)
O15 0.23(10) 0.05(4) 0.05(3) -0.01(3) 0.03(5) -0.06(5)
O16 0.15(8) 0.05(4) 0.09(5) 0.01(3) -0.07(5) 0.01(4)
O17 0.07(8) 0.6(4) 0.04(6) 0.000 0.00(5) 0.000
O18 0.05(4) 0.05(3) 0.03(3) 0.000 0.01(3) 0.000
O19 0.04(2) 0.04(2) 0.04(2) -0.009(18) 0.016(18) -0.002(18)
O21 0.12(6) 0.07(4) 0.11(6) 0.03(4) 0.02(5) 0.00(4)
O22 0.13(6) 0.04(3) 0.08(4) 0.01(3) -0.01(4) -0.01(3)
O23 0.09(4) 0.07(3) 0.04(3) -0.01(2) 0.00(3) 0.01(3)
O24 0.07(4) 0.13(6) 0.05(3) 0.00(4) 0.00(3) -0.02(4)
O25 0.14(7) 0.13(6) 0.05(4) 0.01(4) 0.01(4) -0.07(5)
O26 0.12(6) 0.07(4) 0.07(4) 0.00(3) -0.02(4) 0.01(4)
O31 0.06(3) 0.04(2) 0.04(2) -0.010(19) 0.02(2) -0.01(2)
O32 0.05(5) 0.05(4) 0.08(6) 0.000 -0.02(4) 0.000
O33 0.04(4) 0.10(6) 0.05(4) 0.000 0.01(3) 0.000
O34 0.04(3) 0.08(4) 0.06(3) -0.01(3) 0.02(2) -0.01(3)
O35 0.17(10) 0.03(4) 0.03(4) 0.000 0.00(5) 0.000
O36 0.18(14) 0.07(7) 0.09(8) 0.000 -0.04(8) 0.000
O40 0.12(7) 0.16(9) 0.11(7) -0.02(6) 0.06(6) -0.03(6)
O41 0.08(4) 0.07(3) 0.04(3) 0.00(2) 0.02(3) 0.01(3)
O42 0.12(6) 0.09(5) 0.10(5) -0.01(4) 0.05(5) 0.00(4)
O44 0.11(6) 0.12(6) 0.10(6) 0.00(5) 0.03(5) 0.01(5)
O45 0.07(4) 0.06(4) 0.14(6) 0.02(4) 0.05(4) 0.00(3)

loop_
_atom_type_symbol
_atom_type_description
_atom_type_scat_dispersion_real
_atom_type_scat_dispersion_imag
_atom_type_scat_source
C C 0.0033 0.0016 'International Tables Vol C Tables 4.2.6.8 and 6.1.1.4'
H H 0.0000 0.0000 'International Tables Vol C Tables 4.2.6.8 and 6.1.1.4'
N N 0.0061 0.0033 'International Tables Vol C Tables 4.2.6.8 and 6.1.1.4'
O O 0.0106 0.0060 'International Tables Vol C Tables 4.2.6.8 and 6.1.1.4'
S S 0.1246 0.1234 'International Tables Vol C Tables 4.2.6.8 and 6.1.1.4'
La La -0.2871 2.4523 'International Tables Vol C Tables 4.2.6.8 and 6.1.1.4'
Na Na 0.0362 0.0249 'International Tables Vol C Tables 4.2.6.8 and 6.1.1.4'

loop_
_geom_angle_atom_site_label_1
_geom_angle_atom_site_label_2
_geom_angle_atom_site_label_3
_geom_angle
_geom_angle_site_symmetry_1
_geom_angle_site_symmetry_3
_geom_angle_publ_flag
O8 La1 O5 80.1(10) . 4_646 ?
O8 La1 O5 80.1(10) . 7_656 ?
O5 La1 O5 140(2) 4_646 7_656 ?
O8 La1 O31 140.5(12) . . ?
O5 La1 O31 71.2(14) 4_646 . ?
O5 La1 O31 138.9(14) 7_656 . ?
O8 La1 O31 140.5(12) . 6 ?
O5 La1 O31 138.9(14) 4_646 6 ?
O5 La1 O31 71.2(14) 7_656 6 ?
O31 La1 O31 70(2) . 6 ?
O8 La1 O34 75.8(15) . 6 ?
O5 La1 O34 131.3(16) 4_646 6 ?
O5 La1 O34 76.2(16) 7_656 6 ?
O31 La1 O34 103.4(16) . 6 ?
O31 La1 O34 71.4(16) 6 6 ?
O8 La1 O34 75.8(15) . . ?
O5 La1 O34 76.2(15) 4_646 . ?
O5 La1 O34 131.3(16) 7_656 . ?
O31 La1 O34 71.4(16) . . ?
O31 La1 O34 103.4(16) 6 . ?
O34 La1 O34 57(2) 6 . ?
O8 La1 O33 133(2) . . ?
O5 La1 O33 84.0(11) 4_646 . ?
O5 La1 O33 84.0(11) 7_656 . ?
O31 La1 O33 71.4(17) . . ?
O31 La1 O33 71.4(17) 6 . ?
O34 La1 O33 141.8(16) 6 . ?
O34 La1 O33 141.8(16) . . ?
O8 La1 O32 71(2) . . ?
O5 La1 O32 70.1(11) 4_646 . ?
O5 La1 O32 70.1(11) 7_656 . ?
O31 La1 O32 120.8(18) . . ?
O31 La1 O32 120.8(18) 6 . ?
O34 La1 O32 135.8(18) 6 . ?
O34 La1 O32 135.8(18) . . ?
O33 La1 O32 62(3) . . ?
O29' La2 O30 118(6) . . ?
O29' La2 O28' 146(6) . . ?
O30 La2 O28' 69(6) . . ?
O29' La2 O14 82(4) . . ?
O30 La2 O14 72(4) . . ?
O28' La2 O14 69(5) . . ?
O29' La2 O27 39(4) . . ?
O30 La2 O27 79(6) . . ?
O28' La2 O27 136(6) . . ?
O14 La2 O27 72(5) . . ?
O29' La2 O25 75(4) . . ?
O30 La2 O25 139(5) . . ?
O28' La2 O25 80(5) . . ?
O14 La2 O25 72(2) . . ?
O27 La2 O25 108(5) . . ?
O29' La2 O28 139(4) . . ?
O30 La2 O28 93(5) . . ?
O28' La2 O28 25(4) . . ?
O14 La2 O28 83(2) . . ?
O27 La2 O28 155(5) . . ?
O25 La2 O28 64(3) . . ?
O29' La2 O30' 138(6) . . ?
O30 La2 O30' 24(5) . . ?
O28' La2 O30' 45(4) . . ?
O14 La2 O30' 69(4) . . ?
O27 La2 O30' 101(6) . . ?
O25 La2 O30' 120(5) . . ?
O28 La2 O30' 68(5) . . ?
O29' La2 O24 93(5) . . ?
O30 La2 O24 140(4) . . ?
O28' La2 O24 99(5) . . ?
O14 La2 O24 141(2) . . ?
O27 La2 O24 125(5) . . ?
O25 La2 O24 69(2) . . ?
O28 La2 O24 76(3) . . ?
O30' La2 O24 129(5) . . ?
O29' La2 O27' 67(6) . . ?
O30 La2 O27' 53(7) . . ?
O28' La2 O27' 119(7) . . ?
O14 La2 O27' 78(5) . . ?
O27 La2 O27' 29(6) . . ?
O25 La2 O27' 134(6) . . ?
O28 La2 O27' 144(6) . . ?
O30' La2 O27' 77(7) . . ?
O24 La2 O27' 136(5) . . ?
O29' La2 O26 141(4) . . ?
O30 La2 O26 69(4) . . ?
O28' La2 O26 72(5) . . ?
O14 La2 O26 133(2) . . ?
O27 La2 O26 124(5) . . ?
O25 La2 O26 127(3) . . ?
O28 La2 O26 73(3) . . ?
O30' La2 O26 64(5) . . ?
O24 La2 O26 71(3) . . ?
O27' La2 O26 99(6) . . ?
O29' La2 O23 70(4) . . ?
O30 La2 O23 98(5) . . ?
O28' La2 O23 143(5) . . ?
O14 La2 O23 141.2(18) . . ?
O27 La2 O23 69(5) . . ?
O25 La2 O23 123(2) . . ?
O28 La2 O23 135(2) . . ?
O30' La2 O23 116(4) . . ?
O24 La2 O23 69(2) . . ?
O27' La2 O23 67(5) . . ?
O26 La2 O23 71(2) . . ?
O35 Na O36 70(5) . . ?
O35 Na O15 76(3) . 3 ?
O36 Na O15 82.4(18) . 3 ?
O35 Na O15 76(3) . 8 ?
O36 Na O15 82.4(18) . 8 ?
O15 Na O15 151(5) 3 8 ?
O35 Na O11 137(4) . . ?
O36 Na O11 67(5) . . ?
O15 Na O11 98(2) 3 . ?
O15 Na O11 98(2) 8 . ?
O35 Na O20 70(3) . 5_667 ?
O36 Na O20 140(5) . 5_667 ?
O15 Na O20 88(2) 3 5_667 ?
O15 Na O20 88(2) 8 5_667 ?
O11 Na O20 153(3) . 5_667 ?
O1 S1 O1 113(4) . 6 ?
O1 S1 O2 110(2) . . ?
O1 S1 O2 110(2) 6 . ?
O1 S1 C16 107(2) . . ?
O1 S1 C16 107(2) 6 . ?
O2 S1 C16 108(4) . . ?
O3 S2 O5 108(4) . . ?
O3 S2 O4 116(4) . . ?
O5 S2 O4 110(3) . . ?
O3 S2 C8 107(3) . . ?
O5 S2 C8 107(2) . . ?
O4 S2 C8 109(3) . . ?
O6 S3 O6 109(6) . 6 ?
O6 S3 O7 115(3) . . ?
O6 S3 O7 115(3) 6 . ?
O6 S3 C1 107(3) . . ?
O6 S3 C1 107(3) 6 . ?
O7 S3 C1 104(4) . . ?
O12 S4 O12 115(6) . 6_565 ?
O12 S4 O11 110(4) . . ?
O12 S4 O11 110(4) 6_565 . ?
O12 S4 C32 108(3) . . ?
O12 S4 C32 108(3) 6_565 . ?
O11 S4 C32 106(5) . . ?
O13 S5 O15 111(6) . . ?
O13 S5 O14 113(4) . . ?
O15 S5 O14 109(4) . . ?
O13 S5 C24 109(3) . . ?
O15 S5 C24 107(3) . . ?
O14 S5 C24 108(3) . . ?
O16 S6 O16 118(7) 6_565 . ?
O16 S6 O17 106(5) 6_565 . ?
O16 S6 O17 106(5) . . ?
O16 S6 C17 111(3) 6_565 . ?
O16 S6 C17 111(3) . . ?
O17 S6 C17 103(6) . . ?
C2 C1 C2 120(7) 6 . ?
C2 C1 S3 120(4) 6 . ?
C2 C1 S3 120(4) . . ?
C1 C2 C3 121(5) . . ?
C1 C2 H2 119.6 . . ?
C3 C2 H2 119.7 . . ?
C2 C3 C4 118(5) . . ?
C2 C3 C5 118(5) . . ?
C4 C3 C5 124(5) . . ?
O10 C4 C3 119(3) . 6 ?
O10 C4 C3 119(3) . . ?
C3 C4 C3 122(7) 6 . ?
C6 C5 C3 111(4) . . ?
C6 C5 H5A 109.5 . . ?
C3 C5 H5A 109.5 . . ?
C6 C5 H5B 109.5 . . ?
C3 C5 H5B 109.5 . . ?
H5A C5 H5B 108.1 . . ?
C7 C6 C11 117(5) . . ?
C7 C6 C5 122(5) . . ?
C11 C6 C5 120(5) . . ?
C8 C7 C6 121(5) . . ?
C8 C7 H7 119.4 . . ?
C6 C7 H7 119.4 . . ?
C7 C8 C9 121(5) . . ?
C7 C8 S2 120(4) . . ?
C9 C8 S2 119(4) . . ?
C8 C9 C10 119(5) . . ?
C8 C9 H9 120.4 . . ?
C10 C9 H9 120.4 . . ?
C11 C10 C9 119(5) . . ?
C11 C10 C12 122(4) . . ?
C9 C10 C12 119(4) . . ?
O9 C11 C10 122(4) . . ?
O9 C11 C6 115(5) . . ?
C10 C11 C6 122(5) . . ?
C10 C12 C14 112(4) . . ?
C10 C12 H12A 109.1 . . ?
C14 C12 H12A 109.1 . . ?
C10 C12 H12B 109.1 . . ?
C14 C12 H12B 109.1 . . ?
H12A C12 H12B 107.8 . . ?
O8 C13 C14 119(3) . . ?
O8 C13 C14 119(3) . 6 ?
C14 C13 C14 121(6) . 6 ?
C13 C14 C15 119(4) . . ?
C13 C14 C12 122(4) . . ?
C15 C14 C12 119(4) . . ?
C16 C15 C14 119(5) . . ?
C16 C15 H15 120.5 . . ?
C14 C15 H15 120.5 . . ?
C15 C16 C15 123(6) 6 . ?
C15 C16 S1 118(3) 6 . ?
C15 C16 S1 118(3) . . ?
C18 C17 C18 119(8) 6_565 . ?
C18 C17 S6 121(4) 6_565 . ?
C18 C17 S6 121(4) . . ?
C17 C18 C19 122(6) . . ?
C17 C18 H18 119.0 . . ?
C19 C18 H18 119.0 . . ?
C18 C19 C20 118(6) . . ?
C18 C19 C21 118(5) . . ?
C20 C19 C21 124(5) . . ?
O18 C20 C19 119(4) . . ?
O18 C20 C19 119(4) . 6_565 ?
C19 C20 C19 121(7) . 6_565 ?
C22 C21 C19 110(4) . . ?
C22 C21 H21A 109.6 . . ?
C19 C21 H21A 109.6 . . ?
C22 C21 H21B 109.6 . . ?
C19 C21 H21B 109.6 . . ?
H21A C21 H21B 108.1 . . ?
C23 C22 C27 118(5) . . ?
C23 C22 C21 121(5) . . ?
C27 C22 C21 120(5) . . ?
C24 C23 C22 122(6) . . ?
C24 C23 H23 119.1 . . ?
C22 C23 H23 119.1 . . ?
C23 C24 C25 120(6) . . ?
C23 C24 S5 119(5) . . ?
C25 C24 S5 121(5) . . ?
C24 C25 C26 121(5) . . ?
C24 C25 H25 119.5 . . ?
C26 C25 H25 119.5 . . ?
C27 C26 C25 116(5) . . ?
C27 C26 C28 122(5) . . ?
C25 C26 C28 121(5) . . ?
O19 C27 C22 117(5) . . ?
O19 C27 C26 121(5) . . ?
C22 C27 C26 122(5) . . ?
C26 C28 C30 115(5) . . ?
C26 C28 H28A 108.6 . . ?
C30 C28 H28A 108.6 . . ?
C26 C28 H28B 108.6 . . ?
C30 C28 H28B 108.6 . . ?
H28A C28 H28B 107.5 . . ?
O20 C29 C30 119(3) . . ?
O20 C29 C30 119(3) . 6_565 ?
C30 C29 C30 121(7) . 6_565 ?
C31 C30 C29 119(5) . . ?
C31 C30 C28 119(5) . . ?
C29 C30 C28 122(5) . . ?
C30 C31 C32 120(5) . . ?
C30 C31 H31 120.0 . . ?
C32 C31 H31 120.0 . . ?
C31 C32 C31 121(7) . 6_565 ?
C31 C32 S4 120(4) . . ?
C31 C32 S4 120(4) 6_565 . ?
C33 C33 N2 121(5) 6_565 . ?
C33 C33 H33 119.7 6_565 . ?
N2 C33 H33 119.7 . . ?
C34 C34 N2 122(5) 6_565 . ?
C34 C34 H34 119.1 6_565 . ?
N2 C34 H34 119.1 . . ?
C35 C35 N1 122(4) 6 . ?
C35 C35 H35 119.1 6 . ?
N1 C35 H35 119.1 . . ?
N1 C36 C36 120(4) . 6 ?
N1 C36 H36 120.0 . . ?
C36 C36 H36 120.0 6 . ?
O22 N1 C35 122(6) . . ?
O22 N1 C36 120(6) . . ?
C35 N1 C36 118(6) . . ?
O21 N2 C34 122(8) . . ?
O21 N2 C33 121(8) . . ?
C34 N2 C33 117(7) . . ?
S2 O5 La1 148(2) . 7_656 ?
C13 O8 La1 138(4) . . ?
S4 O11 Na 169(7) . . ?
S5 O14 La2 158(3) . . ?
S5 O15 Na 148(6) . 3_445 ?
C29 O20 Na 119(5) . 5_667 ?

loop_
_geom_bond_atom_site_label_1
_geom_bond_atom_site_label_2
_geom_bond_distance
_geom_bond_site_symmetry_2
_geom_bond_publ_flag
La1 O8 2.44(4) . ?
La1 O5 2.49(4) 4_646 ?
La1 O5 2.49(4) 7_656 ?
La1 O31 2.56(4) . ?
La1 O31 2.56(4) 6 ?
La1 O34 2.57(6) 6 ?
La1 O34 2.57(6) . ?
La1 O33 2.60(8) . ?
La1 O32 2.60(9) . ?
La2 O29' 2.39(16) . ?
La2 O30 2.44(17) . ?
La2 O28' 2.4(2) . ?
La2 O14 2.51(5) . ?
La2 O27 2.5(2) . ?
La2 O25 2.54(7) . ?
La2 O28 2.54(8) . ?
La2 O30' 2.5(2) . ?
La2 O24 2.56(7) . ?
La2 O27' 2.6(2) . ?
La2 O26 2.58(7) . ?
La2 O23 2.59(5) . ?
Na O35 2.00(13) . ?
Na O36 2.54(14) . ?
Na O15 2.58(6) 3 ?
Na O15 2.58(6) 8 ?
Na O11 2.60(11) . ?
Na O20 2.60(7) 5_667 ?
S1 O1 1.44(4) . ?
S1 O1 1.44(4) 6 ?
S1 O2 1.46(7) . ?
S1 C16 1.78(7) . ?
S2 O3 1.44(6) . ?
S2 O5 1.44(4) . ?
S2 O4 1.45(5) . ?
S2 C8 1.76(5) . ?
S3 O6 1.44(6) . ?
S3 O6 1.44(6) 6 ?
S3 O7 1.45(10) . ?
S3 C1 1.74(8) . ?
S4 O12 1.44(7) . ?
S4 O12 1.44(7) 6_565 ?
S4 O11 1.52(10) . ?
S4 C32 1.76(9) . ?
S5 O13 1.39(7) . ?
S5 O15 1.45(7) . ?
S5 O14 1.45(5) . ?
S5 C24 1.76(6) . ?
S6 O16 1.38(7) 6_565 ?
S6 O16 1.38(7) . ?
S6 O17 1.46(13) . ?
S6 C17 1.73(9) . ?
C1 C2 1.40(7) 6 ?
C1 C2 1.40(7) . ?
C2 C3 1.40(8) . ?
C2 H2 0.9300 . ?
C3 C4 1.41(7) . ?
C3 C5 1.52(8) . ?
C4 O10 1.37(9) . ?
C4 C3 1.41(7) 6 ?
C5 C6 1.51(8) . ?
C5 H5A 0.9700 . ?
C5 H5B 0.9700 . ?
C6 C7 1.39(7) . ?
C6 C11 1.41(7) . ?
C7 C8 1.38(8) . ?
C7 H7 0.9300 . ?
C8 C9 1.39(8) . ?
C9 C10 1.41(7) . ?
C9 H9 0.9300 . ?
C10 C11 1.38(7) . ?
C10 C12 1.52(7) . ?
C11 O9 1.36(6) . ?
C12 C14 1.53(6) . ?
C12 H12A 0.9700 . ?
C12 H12B 0.9700 . ?
C13 O8 1.36(8) . ?
C13 C14 1.40(6) . ?
C13 C14 1.40(6) 6 ?
C14 C15 1.40(7) . ?
C15 C16 1.38(6) . ?
C15 H15 0.9300 . ?
C16 C15 1.38(6) 6 ?
C17 C18 1.39(7) 6_565 ?
C17 C18 1.39(7) . ?
C18 C19 1.39(8) . ?
C18 H18 0.9300 . ?
C19 C20 1.41(7) . ?
C19 C21 1.52(8) . ?
C20 O18 1.35(9) . ?
C20 C19 1.41(7) 6_565 ?
C21 C22 1.51(8) . ?
C21 H21A 0.9700 . ?
C21 H21B 0.9700 . ?
C22 C23 1.39(8) . ?
C22 C27 1.39(8) . ?
C23 C24 1.37(9) . ?
C23 H23 0.9300 . ?
C24 C25 1.39(9) . ?
C25 C26 1.42(8) . ?
C25 H25 0.9300 . ?
C26 C27 1.42(8) . ?
C26 C28 1.47(8) . ?
C27 O19 1.35(7) . ?
C28 C30 1.53(8) . ?
C28 H28A 0.9700 . ?
C28 H28B 0.9700 . ?
C29 O20 1.35(10) . ?
C29 C30 1.41(7) . ?
C29 C30 1.41(7) 6_565 ?
C30 C31 1.40(7) . ?
C31 C32 1.40(7) . ?
C31 H31 0.9300 . ?
C32 C31 1.40(7) 6_565 ?
C33 C33 1.3(2) 6_565 ?
C33 N2 1.37(12) . ?
C33 H33 0.9300 . ?
C34 C34 1.31(18) 6_565 ?
C34 N2 1.33(11) . ?
C34 H34 0.9300 . ?
C35 C35 1.31(14) 6 ?
C35 N1 1.33(9) . ?
C35 H35 0.9300 . ?
C36 N1 1.34(9) . ?
C36 C36 1.38(15) 6 ?
C36 H36 0.9300 . ?
N1 O22 1.31(8) . ?
N2 O21 1.29(9) . ?
O5 La1 2.49(4) 7_656 ?
O15 Na 2.58(6) 3_445 ?
O20 Na 2.60(7) 5_667 ?
O46 O46 0.9(3) 6_565 ?

loop_
_geom_torsion_atom_site_label_1
_geom_torsion_atom_site_label_2
_geom_torsion_atom_site_label_3
_geom_torsion_atom_site_label_4
_geom_torsion
_geom_torsion_site_symmetry_1
_geom_torsion_site_symmetry_2
_geom_torsion_site_symmetry_3
_geom_torsion_site_symmetry_4
_geom_torsion_publ_flag
O6 S3 C1 C2 149(6) . . . 6 ?
O6 S3 C1 C2 33(7) 6 . . 6 ?
O7 S3 C1 C2 -89(6) . . . 6 ?
O6 S3 C1 C2 -33(7) . . . . ?
O6 S3 C1 C2 -149(6) 6 . . . ?
O7 S3 C1 C2 89(6) . . . . ?
C2 C1 C2 C3 3(11) 6 . . . ?
S3 C1 C2 C3 -175(5) . . . . ?
C1 C2 C3 C4 1(9) . . . . ?
C1 C2 C3 C5 -178(6) . . . . ?
C2 C3 C4 O10 177(6) . . . . ?
C5 C3 C4 O10 -4(9) . . . . ?
C2 C3 C4 C3 -6(10) . . . 6 ?
C5 C3 C4 C3 173(4) . . . 6 ?
C2 C3 C5 C6 69(6) . . . . ?
C4 C3 C5 C6 -110(6) . . . . ?
C3 C5 C6 C7 -103(6) . . . . ?
C3 C5 C6 C11 73(6) . . . . ?
C11 C6 C7 C8 0(7) . . . . ?
C5 C6 C7 C8 176(5) . . . . ?
C6 C7 C8 C9 0(8) . . . . ?
C6 C7 C8 S2 -178(4) . . . . ?
O3 S2 C8 C7 168(5) . . . . ?
O5 S2 C8 C7 -77(5) . . . . ?
O4 S2 C8 C7 42(5) . . . . ?
O3 S2 C8 C9 -10(5) . . . . ?
O5 S2 C8 C9 105(4) . . . . ?
O4 S2 C8 C9 -136(4) . . . . ?
C7 C8 C9 C10 0(7) . . . . ?
S2 C8 C9 C10 178(3) . . . . ?
C8 C9 C10 C11 -1(7) . . . . ?
C8 C9 C10 C12 -179(4) . . . . ?
C9 C10 C11 O9 -179(4) . . . . ?
C12 C10 C11 O9 -1(7) . . . . ?
C9 C10 C11 C6 1(7) . . . . ?
C12 C10 C11 C6 179(4) . . . . ?
C7 C6 C11 O9 179(4) . . . . ?
C5 C6 C11 O9 4(7) . . . . ?
C7 C6 C11 C10 -1(7) . . . . ?
C5 C6 C11 C10 -176(4) . . . . ?
C11 C10 C12 C14 -76(6) . . . . ?
C9 C10 C12 C14 102(5) . . . . ?
O8 C13 C14 C15 179(5) . . . . ?
C14 C13 C14 C15 0(9) 6 . . . ?
O8 C13 C14 C12 0(8) . . . . ?
C14 C13 C14 C12 -179(4) 6 . . . ?
C10 C12 C14 C13 97(6) . . . . ?
C10 C12 C14 C15 -82(5) . . . . ?
C13 C14 C15 C16 1(8) . . . . ?
C12 C14 C15 C16 180(5) . . . . ?
C14 C15 C16 C15 -1(11) . . . 6 ?
C14 C15 C16 S1 -174(4) . . . . ?
O1 S1 C16 C15 155(5) . . . 6 ?
O1 S1 C16 C15 32(7) 6 . . 6 ?
O2 S1 C16 C15 -86(6) . . . 6 ?
O1 S1 C16 C15 -32(7) . . . . ?
O1 S1 C16 C15 -155(5) 6 . . . ?
O2 S1 C16 C15 86(6) . . . . ?
O16 S6 C17 C18 -156(8) 6_565 . . 6_565 ?
O16 S6 C17 C18 -23(10) . . . 6_565 ?
O17 S6 C17 C18 90(7) . . . 6_565 ?
O16 S6 C17 C18 23(10) 6_565 . . . ?
O16 S6 C17 C18 156(8) . . . . ?
O17 S6 C17 C18 -90(7) . . . . ?
C18 C17 C18 C19 0(13) 6_565 . . . ?
S6 C17 C18 C19 -179(5) . . . . ?
C17 C18 C19 C20 3(9) . . . . ?
C17 C18 C19 C21 -177(7) . . . . ?
C18 C19 C20 O18 176(6) . . . . ?
C21 C19 C20 O18 -4(10) . . . . ?
C18 C19 C20 C19 -6(10) . . . 6_565 ?
C21 C19 C20 C19 174(4) . . . 6_565 ?
C18 C19 C21 C22 72(7) . . . . ?
C20 C19 C21 C22 -108(6) . . . . ?
C19 C21 C22 C23 -104(6) . . . . ?
C19 C21 C22 C27 72(6) . . . . ?
C27 C22 C23 C24 2(8) . . . . ?
C21 C22 C23 C24 178(5) . . . . ?
C22 C23 C24 C25 -3(9) . . . . ?
C22 C23 C24 S5 180(4) . . . . ?
O13 S5 C24 C23 -170(6) . . . . ?
O15 S5 C24 C23 -50(7) . . . . ?
O14 S5 C24 C23 67(6) . . . . ?
O13 S5 C24 C25 12(7) . . . . ?
O15 S5 C24 C25 132(6) . . . . ?
O14 S5 C24 C25 -111(5) . . . . ?
C23 C24 C25 C26 1(8) . . . . ?
S5 C24 C25 C26 179(4) . . . . ?
C24 C25 C26 C27 1(8) . . . . ?
C24 C25 C26 C28 -179(5) . . . . ?
C23 C22 C27 O19 -178(5) . . . . ?
C21 C22 C27 O19 6(7) . . . . ?
C23 C22 C27 C26 0(8) . . . . ?
C21 C22 C27 C26 -176(5) . . . . ?
C25 C26 C27 O19 177(5) . . . . ?
C28 C26 C27 O19 -3(8) . . . . ?
C25 C26 C27 C22 -1(8) . . . . ?
C28 C26 C27 C22 179(5) . . . . ?
C27 C26 C28 C30 -78(6) . . . . ?
C25 C26 C28 C30 103(6) . . . . ?
O20 C29 C30 C31 179(6) . . . . ?
C30 C29 C30 C31 -2(11) 6_565 . . . ?
O20 C29 C30 C28 0(10) . . . . ?
C30 C29 C30 C28 180(5) 6_565 . . . ?
C26 C28 C30 C31 -86(6) . . . . ?
C26 C28 C30 C29 92(7) . . . . ?
C29 C30 C31 C32 2(9) . . . . ?
C28 C30 C31 C32 -179(6) . . . . ?
C30 C31 C32 C31 -2(12) . . . 6_565 ?
C30 C31 C32 S4 171(5) . . . . ?
O12 S4 C32 C31 31(9) . . . . ?
O12 S4 C32 C31 156(7) 6_565 . . . ?
O11 S4 C32 C31 -87(7) . . . . ?
O12 S4 C32 C31 -156(7) . . . 6_565 ?
O12 S4 C32 C31 -31(9) 6_565 . . 6_565 ?
O11 S4 C32 C31 87(6) . . . 6_565 ?
C35 C35 N1 O22 -178(6) 6 . . . ?
C35 C35 N1 C36 0(9) 6 . . . ?
C36 C36 N1 O22 178(6) 6 . . . ?
C36 C36 N1 C35 0(8) 6 . . . ?
C34 C34 N2 O21 -178(7) 6_565 . . . ?
C34 C34 N2 C33 7(12) 6_565 . . . ?
C33 C33 N2 O21 178(7) 6_565 . . . ?
C33 C33 N2 C34 -7(12) 6_565 . . . ?
O3 S2 O5 La1 -86(6) . . . 7_656 ?
O4 S2 O5 La1 41(6) . . . 7_656 ?
C8 S2 O5 La1 159(5) . . . 7_656 ?
C14 C13 O8 La1 90(5) . . . . ?
C14 C13 O8 La1 -90(5) 6 . . . ?
O5 La1 O8 C13 107.7(11) 4_646 . . . ?
O5 La1 O8 C13 -107.7(11) 7_656 . . . ?
O31 La1 O8 C13 64(2) . . . . ?
O31 La1 O8 C13 -64(2) 6 . . . ?
O34 La1 O8 C13 -29.6(12) 6 . . . ?
O34 La1 O8 C13 29.6(12) . . . . ?
O33 La1 O8 C13 180.000(16) . . . . ?
O32 La1 O8 C13 180.000(17) . . . . ?
O12 S4 O11 Na -116(3) . . . . ?
O12 S4 O11 Na 116(3) 6_565 . . . ?
C32 S4 O11 Na 0.00(11) . . . . ?
O35 Na O11 S4 180.00(7) . . . . ?
O36 Na O11 S4 180.00(8) . . . . ?
O15 Na O11 S4 -102(2) 3 . . . ?
O15 Na O11 S4 102(2) 8 . . . ?
O20 Na O11 S4 0.00(10) 5_667 . . . ?
O13 S5 O14 La2 118(9) . . . . ?
O15 S5 O14 La2 -7(10) . . . . ?
C24 S5 O14 La2 -122(8) . . . . ?
O29' La2 O14 S5 -54(9) . . . . ?
O30 La2 O14 S5 -177(10) . . . . ?
O28' La2 O14 S5 109(9) . . . . ?
O27 La2 O14 S5 -93(9) . . . . ?
O25 La2 O14 S5 23(8) . . . . ?
O28 La2 O14 S5 88(8) . . . . ?
O30' La2 O14 S5 157(10) . . . . ?
O24 La2 O14 S5 31(10) . . . . ?
O27' La2 O14 S5 -123(10) . . . . ?
O26 La2 O14 S5 147(8) . . . . ?
O23 La2 O14 S5 -97(9) . . . . ?
O13 S5 O15 Na -26(10) . . . 3_445 ?
O14 S5 O15 Na 100(10) . . . 3_445 ?
C24 S5 O15 Na -144(8) . . . 3_445 ?
C30 C29 O20 Na 90(6) . . . 5_667 ?
C30 C29 O20 Na -90(6) 6_565 . . 5_667 ?
